data_7054294
loop_
_publ_author_name
'Wang, Han'
'Yang, Jin'
'Mak, Thomas C. W.'

_publ_section_title
;
 Supramolecular silver(i) coordination isomers of different
 dimensionalities assembled using a conformationally flexible multidentate
 oligo-\a-sulfanylpyrazinyl ligand
;
_journal_issue 10
_journal_name_full 'New J. Chem.'
_journal_page_first 4690
_journal_paper_doi 10.1039/C4NJ00836G
_journal_volume 38
_journal_year 2014
_chemical_formula_sum 'C36 H28 Ag2 Cl2 N18 O10 S6'
_chemical_formula_weight 1351.76
_chemical_name_systematic
;
 ?
;
_space_group_IT_number 4
_symmetry_cell_setting monoclinic
_symmetry_space_group_name_Hall 'P 2yb'
_symmetry_space_group_name_H-M 'P 1 21 1'
_atom_sites_solution_hydrogens geom
_atom_sites_solution_primary direct
_atom_sites_solution_secondary difmap
_audit_creation_method SHELXL-97
_cell_angle_alpha 90.00
_cell_angle_beta 111.9220(10)
_cell_angle_gamma 90.00
_cell_formula_units_Z 2
_cell_length_a 17.3212(8)
_cell_length_b 8.3276(4)
_cell_length_c 17.9892(9)
_cell_measurement_temperature 293(2)
_cell_volume 2407.2(2)
_computing_cell_refinement 'SAINT(Bruker, 2001)'
_computing_data_collection 'APEX2(Bruker, 2003)'
_computing_data_reduction 'APEX2(Bruker, 2003)'
_computing_structure_refinement 'SHELXL-97 (Sheldrick, 1997)'
_diffrn_ambient_temperature 293(2)
_diffrn_measured_fraction_theta_full 1.000
_diffrn_measured_fraction_theta_max 1.000
_diffrn_radiation_monochromator graphite
_diffrn_radiation_source 'fine-focus sealed tube'
_diffrn_radiation_type MoK\a
_diffrn_radiation_wavelength 0.71073
_diffrn_reflns_av_R_equivalents 0.1220
_diffrn_reflns_av_sigmaI/netI 0.1229
_diffrn_reflns_limit_h_max 22
_diffrn_reflns_limit_h_min -22
_diffrn_reflns_limit_k_max 10
_diffrn_reflns_limit_k_min -9
_diffrn_reflns_limit_l_max 23
_diffrn_reflns_limit_l_min -23
_diffrn_reflns_number 35169
_diffrn_reflns_theta_full 27.91
_diffrn_reflns_theta_max 27.91
_diffrn_reflns_theta_min 1.22
_exptl_absorpt_coefficient_mu 1.261
_exptl_absorpt_correction_T_max 0.884
_exptl_absorpt_correction_T_min 0.657
_exptl_absorpt_correction_type multi-scan
_exptl_absorpt_process_details SADABS
_exptl_crystal_colour yellow
_exptl_crystal_density_diffrn 1.865
_exptl_crystal_density_method 'not measured'
_exptl_crystal_description plate
_exptl_crystal_F_000 1348
_exptl_crystal_size_max 0.35
_exptl_crystal_size_mid 0.30
_exptl_crystal_size_min 0.08
_refine_diff_density_max 0.813
_refine_diff_density_min -0.994
_refine_diff_density_rms 0.186
_refine_ls_abs_structure_details 'Flack H D (1983), Acta Cryst. A39, 876-881'
_refine_ls_abs_structure_Flack 0.12(3)
_refine_ls_extinction_method none
_refine_ls_goodness_of_fit_ref 1.046
_refine_ls_hydrogen_treatment mixed
_refine_ls_matrix_type full
_refine_ls_number_parameters 680
_refine_ls_number_reflns 11142
_refine_ls_number_restraints 9
_refine_ls_restrained_S_all 1.045
_refine_ls_R_factor_all 0.0906
_refine_ls_R_factor_gt 0.0652
_refine_ls_shift/su_max 0.001
_refine_ls_shift/su_mean 0.000
_refine_ls_structure_factor_coef Fsqd
_refine_ls_weighting_details 'calc w=1/[\s^2^(Fo^2^)+(0.0801P)^2^+0.0000P] where P=(Fo^2^+2Fc^2^)/3'
_refine_ls_weighting_scheme calc
_refine_ls_wR_factor_gt 0.1515
_refine_ls_wR_factor_ref 0.1753
_reflns_number_gt 8774
_reflns_number_total 11142
_reflns_threshold_expression >2sigma(I)
_cod_data_source_file c4nj00836g1.cif
_cod_data_source_block 2
_cod_depositor_comments 'Adding full bibliography for 7054291--7054294.cif.'
_cod_original_sg_symbol_H-M P21
_cod_database_code 7054294

loop_
_symmetry_equiv_pos_as_xyz
'x, y, z'
'-x, y+1/2, -z'

loop_
_atom_site_label
_atom_site_type_symbol
_atom_site_fract_x
_atom_site_fract_y
_atom_site_fract_z
_atom_site_U_iso_or_equiv
_atom_site_adp_type
_atom_site_occupancy
_atom_site_symmetry_multiplicity
_atom_site_calc_flag
_atom_site_refinement_flags
Ag1 Ag 0.75126(4) 0.92170(8) 0.66539(4) 0.03151(17) Uani 1 1 d .
Ag2 Ag 1.28664(4) 1.16008(8) 0.83951(4) 0.03143(17) Uani 1 1 d .
Cl1 Cl 1.27735(13) 1.1903(2) 0.64374(11) 0.0275(4) Uani 1 1 d .
Cl2 Cl 0.74429(13) 0.8844(3) 0.87389(11) 0.0294(4) Uani 1 1 d .
S1 S 0.48537(13) 0.6106(2) 0.39843(11) 0.0249(4) Uani 1 1 d .
S2 S 0.70883(14) 0.1370(3) 0.50989(13) 0.0341(5) Uani 1 1 d .
S3 S 0.87888(13) 0.8395(3) 0.57896(11) 0.0271(4) Uani 1 1 d .
S4 S 0.98074(15) 1.4557(3) 0.63390(13) 0.0339(5) Uani 1 1 d .
S5 S 1.26732(14) 0.9554(3) 0.97727(12) 0.0320(5) Uani 1 1 d .
S6 S 1.50944(12) 0.5189(2) 1.10930(10) 0.0231(4) Uani 1 1 d .
C1 C 0.6022(5) 0.7398(10) 0.5345(5) 0.0228(16) Uani 1 1 d .
H1 H 0.6165 0.8041 0.4994 0.027 Uiso 1 1 calc R
C2 C 0.6205(5) 0.6592(11) 0.6604(4) 0.0258(16) Uani 1 1 d .
H2 H 0.6476 0.6664 0.7157 0.031 Uiso 1 1 calc R
C3 C 0.5577(5) 0.5476(11) 0.6295(4) 0.0263(17) Uani 1 1 d .
H3 H 0.5439 0.4817 0.6644 0.032 Uiso 1 1 calc R
C4 C 0.5385(4) 0.6290(9) 0.5035(4) 0.0176(14) Uani 1 1 d .
C5 C 0.5376(4) 0.4394(10) 0.3829(4) 0.0212(15) Uani 1 1 d .
C6 C 0.5144(6) 0.3749(11) 0.3062(5) 0.0299(19) Uani 1 1 d .
H6 H 0.4693 0.4190 0.2648 0.036 Uiso 1 1 calc R
C7 C 0.6182(6) 0.1894(11) 0.3530(5) 0.0299(19) Uani 1 1 d .
H7 H 0.6499 0.1066 0.3444 0.036 Uiso 1 1 calc R
C8 C 0.6367(5) 0.2479(10) 0.4303(5) 0.0228(16) Uani 1 1 d .
C9 C 0.7437(5) 0.2735(11) 0.5918(5) 0.0282(18) Uani 1 1 d .
C10 C 0.7595(5) 0.4342(12) 0.5864(5) 0.0324(18) Uani 1 1 d .
H10 H 0.7470 0.4790 0.5358 0.039 Uiso 1 1 calc R
C11 C 0.8098(6) 0.4528(12) 0.7220(5) 0.039(2) Uani 1 1 d .
H11 H 0.8335 0.5122 0.7689 0.047 Uiso 1 1 calc R
C12 C 0.7945(7) 0.2953(13) 0.7278(6) 0.043(2) Uani 1 1 d .
H12 H 0.8075 0.2501 0.7783 0.051 Uiso 1 1 calc R
C13 C 0.9403(5) 0.8865(12) 0.8096(5) 0.035(2) Uani 1 1 d .
H13 H 0.9137 0.9031 0.8454 0.041 Uiso 1 1 calc R
C14 C 1.0260(5) 0.8708(12) 0.8392(5) 0.034(2) Uani 1 1 d .
H14 H 1.0550 0.8791 0.8942 0.040 Uiso 1 1 calc R
C15 C 1.0230(5) 0.8344(10) 0.7146(5) 0.0232(16) Uani 1 1 d .
H15 H 1.0498 0.8135 0.6795 0.028 Uiso 1 1 calc R
C16 C 0.9368(4) 0.8538(9) 0.6836(4) 0.0200(15) Uani 1 1 d .
C17 C 0.9033(5) 1.0293(10) 0.5479(4) 0.0226(16) Uani 1 1 d .
C18 C 0.8819(5) 1.0516(13) 0.4657(5) 0.033(2) Uani 1 1 d .
H18 H 0.8618 0.9656 0.4307 0.040 Uiso 1 1 calc R
C19 C 0.9189(6) 1.3123(11) 0.4899(5) 0.0309(19) Uani 1 1 d .
H19 H 0.9223 1.4156 0.4717 0.037 Uiso 1 1 calc R
C20 C 0.9441(5) 1.2865(10) 0.5709(5) 0.0235(16) Uani 1 1 d .
C21 C 1.0315(5) 1.3703(10) 0.7313(5) 0.0285(18) Uani 1 1 d .
C22 C 1.0953(5) 1.2623(10) 0.7464(5) 0.0277(18) Uani 1 1 d .
H22 H 1.1069 1.2210 0.7036 0.033 Uiso 1 1 calc R
C23 C 1.1213(6) 1.2794(12) 0.8795(5) 0.035(2) Uani 1 1 d .
H23 H 1.1523 1.2516 0.9324 0.042 Uiso 1 1 calc R
C24 C 1.0555(6) 1.3868(12) 0.8632(5) 0.038(2) Uani 1 1 d .
H24 H 1.0417 1.4251 0.9052 0.046 Uiso 1 1 calc R
C25 C 1.2462(5) 0.7973(10) 0.7668(4) 0.0229(16) Uani 1 1 d .
H25 H 1.2494 0.8395 0.7201 0.027 Uiso 1 1 calc R
C26 C 1.2225(5) 0.6416(12) 0.7678(5) 0.0323(19) Uani 1 1 d .
H26 H 1.2094 0.5805 0.7214 0.039 Uiso 1 1 calc R
C27 C 1.2343(5) 0.6644(12) 0.8969(4) 0.0275(16) Uani 1 1 d .
H27 H 1.2307 0.6208 0.9431 0.033 Uiso 1 1 calc R
C28 C 1.2576(5) 0.8241(10) 0.8968(4) 0.0214(15) Uani 1 1 d .
C29 C 1.3406(5) 0.8566(10) 1.0612(4) 0.0236(16) Uani 1 1 d .
C30 C 1.3495(6) 0.9116(12) 1.1368(5) 0.0346(19) Uani 1 1 d .
H30 H 1.3137 0.9905 1.1416 0.042 Uiso 1 1 calc R
C31 C 1.4568(6) 0.7389(10) 1.1921(5) 0.0269(18) Uani 1 1 d .
H31 H 1.4997 0.6982 1.2368 0.032 Uiso 1 1 calc R
C32 C 1.4450(4) 0.6786(10) 1.1169(4) 0.0195(15) Uani 1 1 d .
C33 C 1.4678(4) 0.4957(9) 1.0030(4) 0.0202(15) Uani 1 1 d .
C34 C 1.4053(4) 0.3855(9) 0.9680(4) 0.0195(15) Uani 1 1 d .
H34 H 1.3844 0.3268 1.0003 0.023 Uiso 1 1 calc R
C35 C 1.4059(5) 0.4527(10) 0.8449(4) 0.0249(17) Uani 1 1 d .
H35 H 1.3853 0.4417 0.7894 0.030 Uiso 1 1 calc R
C36 C 1.4683(6) 0.5617(11) 0.8818(5) 0.0281(18) Uani 1 1 d .
H36 H 1.4888 0.6227 0.8499 0.034 Uiso 1 1 calc R
N1 N 0.6438(4) 0.7571(8) 0.6140(4) 0.0248(15) Uani 1 1 d .
N2 N 0.5165(4) 0.5320(8) 0.5509(4) 0.0256(14) Uani 1 1 d .
N3 N 0.5964(4) 0.3711(8) 0.4459(4) 0.0200(13) Uani 1 1 d .
N4 N 0.5549(5) 0.2517(9) 0.2907(4) 0.0328(17) Uani 1 1 d .
N5 N 0.7608(5) 0.2017(10) 0.6623(4) 0.0314(17) Uani 1 1 d .
N6 N 0.7921(5) 0.5283(9) 0.6505(5) 0.0349(17) Uani 1 1 d .
N7 N 0.8949(4) 0.8786(8) 0.7320(4) 0.0257(15) Uani 1 1 d .
N8 N 1.0683(4) 0.8446(9) 0.7925(4) 0.0288(15) Uani 1 1 d .
N9 N 0.9360(4) 1.1440(8) 0.6009(3) 0.0219(13) Uani 1 1 d .
N10 N 0.8900(5) 1.1960(10) 0.4368(4) 0.0359(18) Uani 1 1 d .
N11 N 1.0115(5) 1.4365(10) 0.7885(4) 0.0334(16) Uani 1 1 d .
N12 N 1.1410(4) 1.2151(9) 0.8203(4) 0.0295(15) Uani 1 1 d .
N13 N 1.2656(4) 0.8929(9) 0.8334(4) 0.0222(14) Uani 1 1 d .
N14 N 1.2174(5) 0.5738(8) 0.8327(4) 0.0297(16) Uani 1 1 d .
N15 N 1.3880(4) 0.7385(8) 1.0507(3) 0.0193(13) Uani 1 1 d .
N16 N 1.4079(6) 0.8540(10) 1.2018(4) 0.0365(19) Uani 1 1 d .
N17 N 1.5012(5) 0.5845(8) 0.9617(4) 0.0270(15) Uani 1 1 d .
N18 N 1.3741(4) 0.3610(8) 0.8894(4) 0.0236(14) Uani 1 1 d .
O1 O 1.3026(8) 1.261(2) 0.5897(8) 0.137(7) Uani 1 1 d .
O2 O 1.2474(10) 1.3007(18) 0.6833(7) 0.122(6) Uani 1 1 d .
O3 O 1.2083(12) 1.0959(19) 0.6072(9) 0.193(10) Uani 1 1 d .
O4 O 1.3402(6) 1.1048(12) 0.7035(6) 0.078(3) Uani 1 1 d .
O5 O 0.8042(8) 0.9636(13) 0.9382(5) 0.098(4) Uani 1 1 d .
O6 O 0.6756(7) 0.8397(14) 0.8909(8) 0.099(4) Uani 1 1 d .
O7 O 0.7803(5) 0.7412(11) 0.8557(6) 0.066(2) Uani 1 1 d D
O8 O 0.7200(8) 0.9829(12) 0.8052(5) 0.089(4) Uani 1 1 d .
O1W O 0.9316(6) 0.5689(11) 0.9654(6) 0.061(2) Uani 1 1 d D
H1A H 0.882(4) 0.611(12) 0.937(6) 0.092 Uiso 1 1 d D
H1B H 0.926(7) 0.461(2) 0.963(9) 0.092 Uiso 1 1 d D
O2W O 0.9201(7) 1.2365(11) 0.9550(7) 0.075(3) Uani 1 1 d D
H2A H 0.886(7) 1.152(11) 0.949(10) 0.112 Uiso 1 1 d D
H2B H 0.972(4) 1.200(17) 0.986(9) 0.112 Uiso 1 1 d D

loop_
_atom_site_aniso_label
_atom_site_aniso_U_11
_atom_site_aniso_U_22
_atom_site_aniso_U_33
_atom_site_aniso_U_23
_atom_site_aniso_U_13
_atom_site_aniso_U_12
Ag1 0.0234(3) 0.0350(4) 0.0304(3) -0.0035(3) 0.0035(2) -0.0043(3)
Ag2 0.0356(3) 0.0267(4) 0.0272(3) -0.0059(3) 0.0063(2) -0.0072(3)
Cl1 0.0375(10) 0.0279(12) 0.0186(8) -0.0012(7) 0.0121(7) 0.0031(8)
Cl2 0.0352(10) 0.0329(12) 0.0226(9) -0.0009(8) 0.0137(8) 0.0007(8)
S1 0.0279(10) 0.0249(11) 0.0151(8) 0.0022(7) 0.0003(7) 0.0025(8)
S2 0.0342(11) 0.0316(13) 0.0301(10) -0.0064(9) 0.0046(9) 0.0118(10)
S3 0.0303(10) 0.0220(10) 0.0187(9) 0.0002(7) -0.0025(8) -0.0014(8)
S4 0.0444(12) 0.0189(11) 0.0369(11) 0.0016(8) 0.0134(10) 0.0004(9)
S5 0.0378(11) 0.0303(12) 0.0205(9) -0.0038(8) 0.0022(8) 0.0135(9)
S6 0.0247(9) 0.0242(11) 0.0146(8) 0.0008(7) 0.0007(7) 0.0016(8)
C1 0.021(4) 0.024(4) 0.024(4) 0.005(3) 0.010(3) 0.002(3)
C2 0.031(4) 0.025(4) 0.015(3) -0.002(3) 0.002(3) 0.006(4)
C3 0.040(5) 0.026(4) 0.017(3) 0.003(3) 0.015(3) -0.002(4)
C4 0.019(3) 0.012(4) 0.020(3) 0.001(3) 0.006(3) 0.001(3)
C5 0.025(3) 0.021(4) 0.014(3) -0.002(3) 0.004(3) -0.007(3)
C6 0.041(5) 0.030(5) 0.016(3) -0.001(3) 0.008(3) -0.003(4)
C7 0.047(5) 0.026(5) 0.027(4) -0.007(3) 0.025(4) 0.000(4)
C8 0.022(4) 0.022(4) 0.024(4) -0.003(3) 0.008(3) 0.000(3)
C9 0.014(4) 0.032(5) 0.031(4) 0.001(3) -0.001(3) 0.011(3)
C10 0.022(4) 0.037(5) 0.033(4) -0.004(4) 0.004(3) 0.003(4)
C11 0.039(5) 0.034(6) 0.031(4) -0.009(4) -0.001(4) 0.001(4)
C12 0.056(6) 0.033(6) 0.031(5) -0.002(4) 0.007(5) 0.006(5)
C13 0.032(4) 0.045(6) 0.029(4) -0.007(4) 0.013(4) -0.006(4)
C14 0.028(4) 0.045(6) 0.017(3) 0.006(3) -0.005(3) 0.008(4)
C15 0.015(3) 0.025(4) 0.026(4) 0.003(3) 0.003(3) 0.007(3)
C16 0.014(3) 0.016(4) 0.023(3) 0.007(3) -0.001(3) 0.002(3)
C17 0.016(3) 0.031(4) 0.017(3) 0.003(3) 0.003(3) 0.006(3)
C18 0.031(4) 0.050(6) 0.019(4) -0.006(4) 0.009(3) 0.002(4)
C19 0.036(5) 0.028(5) 0.027(4) 0.011(4) 0.009(4) 0.004(4)
C20 0.023(4) 0.020(4) 0.026(4) 0.005(3) 0.008(3) 0.004(3)
C21 0.026(4) 0.020(4) 0.042(5) -0.001(3) 0.015(4) 0.003(3)
C22 0.023(4) 0.019(4) 0.035(4) -0.012(3) 0.005(3) 0.002(3)
C23 0.029(4) 0.042(6) 0.027(4) 0.002(4) 0.003(4) 0.000(4)
C24 0.041(5) 0.047(6) 0.029(4) 0.000(4) 0.014(4) 0.009(4)
C25 0.026(4) 0.026(4) 0.015(3) -0.002(3) 0.006(3) 0.001(3)
C26 0.032(4) 0.031(5) 0.030(4) -0.004(4) 0.006(3) 0.005(4)
C27 0.025(4) 0.032(5) 0.023(3) 0.004(4) 0.006(3) 0.005(4)
C28 0.019(3) 0.025(4) 0.018(3) 0.001(3) 0.003(3) 0.008(3)
C29 0.027(4) 0.022(4) 0.015(3) -0.005(3) 0.000(3) 0.000(3)
C30 0.052(5) 0.031(5) 0.018(4) -0.008(4) 0.010(3) -0.001(5)
C31 0.040(5) 0.020(4) 0.018(4) -0.002(3) 0.008(3) 0.000(4)
C32 0.025(3) 0.015(4) 0.015(3) 0.005(3) 0.004(3) 0.004(3)
C33 0.018(3) 0.023(4) 0.020(3) 0.005(3) 0.008(3) 0.010(3)
C34 0.018(3) 0.020(4) 0.019(3) 0.001(3) 0.005(3) 0.001(3)
C35 0.036(4) 0.023(4) 0.015(3) 0.005(3) 0.009(3) 0.011(3)
C36 0.037(5) 0.025(5) 0.023(4) 0.008(3) 0.011(3) 0.005(4)
N1 0.028(4) 0.025(4) 0.020(3) -0.006(3) 0.007(3) 0.002(3)
N2 0.034(4) 0.019(3) 0.022(3) 0.000(3) 0.007(3) -0.004(3)
N3 0.018(3) 0.024(4) 0.018(3) -0.004(2) 0.007(2) 0.002(2)
N4 0.052(5) 0.031(4) 0.016(3) -0.004(3) 0.015(3) -0.006(4)
N5 0.031(4) 0.034(5) 0.026(3) -0.003(3) 0.007(3) -0.001(3)
N6 0.027(4) 0.024(4) 0.041(4) 0.002(3) -0.002(3) 0.003(3)
N7 0.018(3) 0.028(4) 0.025(3) 0.001(3) 0.001(3) -0.005(3)
N8 0.019(3) 0.030(4) 0.028(3) 0.003(3) -0.002(3) 0.005(3)
N9 0.024(3) 0.020(3) 0.021(3) 0.006(3) 0.008(2) 0.003(3)
N10 0.047(4) 0.039(5) 0.018(3) 0.007(3) 0.008(3) 0.011(4)
N11 0.038(4) 0.031(4) 0.037(4) -0.003(3) 0.021(3) 0.005(4)
N12 0.024(3) 0.025(4) 0.031(4) -0.003(3) 0.001(3) -0.002(3)
N13 0.017(3) 0.024(4) 0.024(3) -0.009(3) 0.006(2) -0.002(3)
N14 0.034(4) 0.016(4) 0.027(3) -0.001(3) -0.003(3) 0.003(3)
N15 0.022(3) 0.022(3) 0.010(3) -0.004(2) 0.001(2) -0.003(3)
N16 0.063(5) 0.029(4) 0.016(3) -0.006(3) 0.013(3) 0.006(4)
N17 0.040(4) 0.018(4) 0.023(3) -0.005(3) 0.011(3) -0.006(3)
N18 0.030(3) 0.018(3) 0.022(3) 0.005(3) 0.008(3) 0.009(3)
O1 0.113(10) 0.226(17) 0.112(9) 0.107(11) 0.087(9) 0.055(10)
O2 0.161(12) 0.135(12) 0.072(7) 0.004(7) 0.044(8) 0.109(10)
O3 0.216(19) 0.135(14) 0.110(11) 0.013(10) -0.076(11) -0.100(13)
O4 0.068(6) 0.078(7) 0.064(6) 0.025(5) -0.003(5) 0.021(5)
O5 0.131(9) 0.074(7) 0.052(5) -0.030(5) -0.008(6) -0.041(7)
O6 0.093(8) 0.101(8) 0.159(11) -0.004(8) 0.112(9) -0.010(6)
O7 0.061(5) 0.042(5) 0.095(7) -0.004(5) 0.029(5) 0.013(4)
O8 0.148(10) 0.075(7) 0.036(4) 0.028(5) 0.026(6) 0.022(7)
O1W 0.067(6) 0.047(5) 0.066(5) -0.004(4) 0.019(5) 0.006(4)
O2W 0.067(6) 0.054(6) 0.094(8) 0.004(5) 0.020(6) -0.001(5)

loop_
_atom_type_symbol
_atom_type_description
_atom_type_scat_dispersion_real
_atom_type_scat_dispersion_imag
_atom_type_scat_source
C C 0.0033 0.0016 'International Tables Vol C Tables 4.2.6.8 and 6.1.1.4'
H H 0.0000 0.0000 'International Tables Vol C Tables 4.2.6.8 and 6.1.1.4'
N N 0.0061 0.0033 'International Tables Vol C Tables 4.2.6.8 and 6.1.1.4'
O O 0.0106 0.0060 'International Tables Vol C Tables 4.2.6.8 and 6.1.1.4'
S S 0.1246 0.1234 'International Tables Vol C Tables 4.2.6.8 and 6.1.1.4'
Cl Cl 0.1484 0.1585 'International Tables Vol C Tables 4.2.6.8 and 6.1.1.4'
Ag Ag -0.8971 1.1015 'International Tables Vol C Tables 4.2.6.8 and 6.1.1.4'

loop_
_geom_angle_atom_site_label_1
_geom_angle_atom_site_label_2
_geom_angle_atom_site_label_3
_geom_angle
_geom_angle_site_symmetry_1
_geom_angle_site_symmetry_3
N1 Ag1 N5 131.5(3) . 1_565
N1 Ag1 N7 133.0(2) . .
N5 Ag1 N7 95.4(2) 1_565 .
N18 Ag2 N13 147.4(2) 1_565 .
N18 Ag2 N12 115.3(2) 1_565 .
N13 Ag2 N12 92.2(2) . .
O1 Cl1 O3 111.4(10) . .
O1 Cl1 O2 111.8(10) . .
O3 Cl1 O2 101.6(12) . .
O1 Cl1 O4 114.0(7) . .
O3 Cl1 O4 111.3(9) . .
O2 Cl1 O4 106.0(7) . .
O6 Cl2 O5 112.2(8) . .
O6 Cl2 O8 110.5(8) . .
O5 Cl2 O8 109.7(7) . .
O6 Cl2 O7 107.9(7) . .
O5 Cl2 O7 109.1(7) . .
O8 Cl2 O7 107.2(6) . .
C5 S1 C4 98.4(3) . .
C8 S2 C9 104.8(4) . .
C16 S3 C17 99.6(4) . .
C20 S4 C21 103.8(4) . .
C29 S5 C28 103.2(4) . .
C32 S6 C33 98.6(3) . .
N1 C1 C4 121.9(7) . .
N1 C1 H1 119.1 . .
C4 C1 H1 119.1 . .
N1 C2 C3 122.5(7) . .
N1 C2 H2 118.8 . .
C3 C2 H2 118.8 . .
N2 C3 C2 121.5(7) . .
N2 C3 H3 119.2 . .
C2 C3 H3 119.2 . .
N2 C4 C1 121.5(7) . .
N2 C4 S1 118.2(6) . .
C1 C4 S1 120.3(6) . .
N3 C5 C6 121.6(8) . .
N3 C5 S1 118.9(5) . .
C6 C5 S1 119.5(6) . .
N4 C6 C5 121.7(8) . .
N4 C6 H6 119.1 . .
C5 C6 H6 119.1 . .
N4 C7 C8 120.6(8) . .
N4 C7 H7 119.7 . .
C8 C7 H7 119.7 . .
N3 C8 C7 122.5(7) . .
N3 C8 S2 120.1(6) . .
C7 C8 S2 117.0(6) . .
N5 C9 C10 121.6(8) . .
N5 C9 S2 112.8(7) . .
C10 C9 S2 125.3(7) . .
N6 C10 C9 122.7(9) . .
N6 C10 H10 118.6 . .
C9 C10 H10 118.6 . .
C12 C11 N6 122.7(9) . .
C12 C11 H11 118.6 . .
N6 C11 H11 118.6 . .
N5 C12 C11 121.8(9) . .
N5 C12 H12 119.1 . .
C11 C12 H12 119.1 . .
N7 C13 C14 122.0(8) . .
N7 C13 H13 119.0 . .
C14 C13 H13 119.0 . .
N8 C14 C13 122.7(7) . .
N8 C14 H14 118.6 . .
C13 C14 H14 118.6 . .
N8 C15 C16 122.5(7) . .
N8 C15 H15 118.8 . .
C16 C15 H15 118.8 . .
N7 C16 C15 121.1(7) . .
N7 C16 S3 118.0(5) . .
C15 C16 S3 120.9(6) . .
N9 C17 C18 122.8(8) . .
N9 C17 S3 120.3(6) . .
C18 C17 S3 116.8(7) . .
N10 C18 C17 120.4(8) . .
N10 C18 H18 119.8 . .
C17 C18 H18 119.8 . .
N10 C19 C20 122.5(8) . .
N10 C19 H19 118.8 . .
C20 C19 H19 118.8 . .
N9 C20 C19 122.0(8) . .
N9 C20 S4 121.1(6) . .
C19 C20 S4 116.8(7) . .
N11 C21 C22 123.1(9) . .
N11 C21 S4 114.9(6) . .
C22 C21 S4 121.3(7) . .
N12 C22 C21 121.7(8) . .
N12 C22 H22 119.1 . .
C21 C22 H22 119.1 . .
N12 C23 C24 121.3(8) . .
N12 C23 H23 119.4 . .
C24 C23 H23 119.4 . .
N11 C24 C23 121.7(8) . .
N11 C24 H24 119.2 . .
C23 C24 H24 119.2 . .
C26 C25 N13 121.1(7) . .
C26 C25 H25 119.4 . .
N13 C25 H25 119.4 . .
N14 C26 C25 122.4(8) . .
N14 C26 H26 118.8 . .
C25 C26 H26 118.8 . .
N14 C27 C28 121.1(7) . .
N14 C27 H27 119.5 . .
C28 C27 H27 119.5 . .
N13 C28 C27 122.5(7) . .
N13 C28 S5 115.3(6) . .
C27 C28 S5 121.8(6) . .
N15 C29 C30 122.1(8) . .
N15 C29 S5 120.2(5) . .
C30 C29 S5 117.7(7) . .
N16 C30 C29 121.1(9) . .
N16 C30 H30 119.4 . .
C29 C30 H30 119.4 . .
N16 C31 C32 121.2(8) . .
N16 C31 H31 119.4 . .
C32 C31 H31 119.4 . .
N15 C32 C31 122.0(7) . .
N15 C32 S6 119.4(5) . .
C31 C32 S6 118.6(6) . .
N17 C33 C34 123.2(7) . .
N17 C33 S6 117.0(6) . .
C34 C33 S6 119.8(6) . .
N18 C34 C33 121.8(7) . .
N18 C34 H34 119.1 . .
C33 C34 H34 119.1 . .
N18 C35 C36 120.2(7) . .
N18 C35 H35 119.9 . .
C36 C35 H35 119.9 . .
N17 C36 C35 123.3(8) . .
N17 C36 H36 118.3 . .
C35 C36 H36 118.3 . .
C2 N1 C1 115.6(7) . .
C2 N1 Ag1 121.3(5) . .
C1 N1 Ag1 122.9(5) . .
C4 N2 C3 117.0(7) . .
C8 N3 C5 116.4(6) . .
C6 N4 C7 116.9(7) . .
C9 N5 C12 116.2(9) . .
C9 N5 Ag1 118.5(6) . 1_545
C12 N5 Ag1 124.5(6) . 1_545
C10 N6 C11 114.9(8) . .
C13 N7 C16 116.2(7) . .
C13 N7 Ag1 128.9(6) . .
C16 N7 Ag1 114.8(5) . .
C14 N8 C15 115.6(7) . .
C17 N9 C20 115.7(6) . .
C19 N10 C18 116.5(7) . .
C21 N11 C24 115.8(8) . .
C22 N12 C23 116.3(7) . .
C22 N12 Ag2 113.1(6) . .
C23 N12 Ag2 120.9(6) . .
C28 N13 C25 115.4(7) . .
C28 N13 Ag2 116.8(5) . .
C25 N13 Ag2 126.8(5) . .
C27 N14 C26 117.4(8) . .
C32 N15 C29 116.0(6) . .
C30 N16 C31 117.4(7) . .
C33 N17 C36 114.9(7) . .
C34 N18 C35 116.5(7) . .
C34 N18 Ag2 119.6(5) . 1_545
C35 N18 Ag2 123.5(5) . 1_545
H1A O1W H1B 107(3) . .
H2A O2W H2B 106(3) . .

loop_
_geom_bond_atom_site_label_1
_geom_bond_atom_site_label_2
_geom_bond_distance
_geom_bond_site_symmetry_2
Ag1 N1 2.216(7) .
Ag1 N5 2.339(8) 1_565
Ag1 N7 2.351(6) .
Ag2 N18 2.210(7) 1_565
Ag2 N13 2.251(7) .
Ag2 N12 2.459(7) .
Cl1 O1 1.341(9) .
Cl1 O3 1.377(14) .
Cl1 O2 1.377(10) .
Cl1 O4 1.405(8) .
Cl2 O6 1.385(8) .
Cl2 O5 1.397(9) .
Cl2 O8 1.411(8) .
Cl2 O7 1.439(9) .
S1 C5 1.766(8) .
S1 C4 1.773(7) .
S2 C8 1.769(8) .
S2 C9 1.779(9) .
S3 C16 1.776(7) .
S3 C17 1.779(9) .
S4 C20 1.771(9) .
S4 C21 1.789(9) .
S5 C29 1.771(8) .
S5 C28 1.772(8) .
S6 C32 1.774(8) .
S6 C33 1.784(7) .
C1 N1 1.348(10) .
C1 C4 1.385(11) .
C1 H1 0.9300 .
C2 N1 1.333(11) .
C2 C3 1.380(12) .
C2 H2 0.9300 .
C3 N2 1.331(10) .
C3 H3 0.9300 .
C4 N2 1.329(10) .
C5 N3 1.335(10) .
C5 C6 1.392(10) .
C6 N4 1.330(12) .
C6 H6 0.9300 .
C7 N4 1.345(12) .
C7 C8 1.394(10) .
C7 H7 0.9300 .
C8 N3 1.328(10) .
C9 N5 1.332(11) .
C9 C10 1.377(14) .
C10 N6 1.334(12) .
C10 H10 0.9300 .
C11 C12 1.350(15) .
C11 N6 1.359(12) .
C11 H11 0.9300 .
C12 N5 1.350(12) .
C12 H12 0.9300 .
C13 N7 1.325(10) .
C13 C14 1.383(12) .
C13 H13 0.9300 .
C14 N8 1.323(12) .
C14 H14 0.9300 .
C15 N8 1.329(10) .
C15 C16 1.395(10) .
C15 H15 0.9300 .
C16 N7 1.341(10) .
C17 N9 1.319(10) .
C17 C18 1.397(11) .
C18 N10 1.338(13) .
C18 H18 0.9300 .
C19 N10 1.320(12) .
C19 C20 1.374(11) .
C19 H19 0.9300 .
C20 N9 1.333(10) .
C21 N11 1.322(11) .
C21 C22 1.371(11) .
C22 N12 1.329(11) .
C22 H22 0.9300 .
C23 N12 1.344(12) .
C23 C24 1.391(13) .
C23 H23 0.9300 .
C24 N11 1.339(11) .
C24 H24 0.9300 .
C25 C26 1.363(13) .
C25 N13 1.372(10) .
C25 H25 0.9300 .
C26 N14 1.330(11) .
C26 H26 0.9300 .
C27 N14 1.318(11) .
C27 C28 1.390(13) .
C27 H27 0.9300 .
C28 N13 1.329(10) .
C29 N15 1.339(11) .
C29 C30 1.387(10) .
C30 N16 1.318(12) .
C30 H30 0.9300 .
C31 N16 1.333(12) .
C31 C32 1.385(10) .
C31 H31 0.9300 .
C32 N15 1.328(9) .
C33 N17 1.324(10) .
C33 C34 1.379(11) .
C34 N18 1.327(9) .
C34 H34 0.9300 .
C35 N18 1.363(10) .
C35 C36 1.377(13) .
C35 H35 0.9300 .
C36 N17 1.349(10) .
C36 H36 0.9300 .
N5 Ag1 2.339(8) 1_545
N18 Ag2 2.210(7) 1_545
O1W H1A 0.898(19) .
O1W H1B 0.905(18) .
O2W H2A 0.90(2) .
O2W H2B 0.91(2) .

loop_
_geom_torsion_atom_site_label_1
_geom_torsion_atom_site_label_2
_geom_torsion_atom_site_label_3
_geom_torsion_atom_site_label_4
_geom_torsion
_geom_torsion_site_symmetry_1
_geom_torsion_site_symmetry_4
N1 C2 C3 N2 -0.2(13) . .
N1 C1 C4 N2 -1.3(12) . .
N1 C1 C4 S1 180.0(6) . .
C5 S1 C4 N2 -78.7(7) . .
C5 S1 C4 C1 100.1(7) . .
C4 S1 C5 N3 0.9(7) . .
C4 S1 C5 C6 178.2(7) . .
N3 C5 C6 N4 -6.6(13) . .
S1 C5 C6 N4 176.1(7) . .
N4 C7 C8 N3 -3.4(13) . .
N4 C7 C8 S2 169.6(7) . .
C9 S2 C8 N3 -25.8(8) . .
C9 S2 C8 C7 161.1(6) . .
C8 S2 C9 N5 146.7(6) . .
C8 S2 C9 C10 -39.0(8) . .
N5 C9 C10 N6 -0.5(13) . .
S2 C9 C10 N6 -174.4(6) . .
N6 C11 C12 N5 0.5(17) . .
N7 C13 C14 N8 -1.0(16) . .
N8 C15 C16 N7 -2.3(13) . .
N8 C15 C16 S3 179.9(7) . .
C17 S3 C16 N7 105.9(6) . .
C17 S3 C16 C15 -76.3(7) . .
C16 S3 C17 N9 -15.7(7) . .
C16 S3 C17 C18 167.7(6) . .
N9 C17 C18 N10 -3.6(13) . .
S3 C17 C18 N10 172.9(7) . .
N10 C19 C20 N9 -4.4(14) . .
N10 C19 C20 S4 -179.6(7) . .
C21 S4 C20 N9 19.1(7) . .
C21 S4 C20 C19 -165.7(7) . .
C20 S4 C21 N11 -132.4(7) . .
C20 S4 C21 C22 57.2(8) . .
N11 C21 C22 N12 1.0(14) . .
S4 C21 C22 N12 170.5(7) . .
N12 C23 C24 N11 -3.2(15) . .
N13 C25 C26 N14 -0.5(13) . .
N14 C27 C28 N13 -1.3(12) . .
N14 C27 C28 S5 171.5(6) . .
C29 S5 C28 N13 -129.8(6) . .
C29 S5 C28 C27 57.0(7) . .
C28 S5 C29 N15 16.2(8) . .
C28 S5 C29 C30 -167.0(7) . .
N15 C29 C30 N16 2.9(14) . .
S5 C29 C30 N16 -173.8(8) . .
N16 C31 C32 N15 4.0(13) . .
N16 C31 C32 S6 -177.1(7) . .
C33 S6 C32 N15 -0.4(7) . .
C33 S6 C32 C31 -179.4(7) . .
C32 S6 C33 N17 88.4(6) . .
C32 S6 C33 C34 -93.4(6) . .
N17 C33 C34 N18 0.0(12) . .
S6 C33 C34 N18 -178.1(6) . .
N18 C35 C36 N17 0.0(13) . .
C3 C2 N1 C1 -0.2(12) . .
C3 C2 N1 Ag1 -175.3(6) . .
C4 C1 N1 C2 0.9(11) . .
C4 C1 N1 Ag1 175.9(6) . .
N5 Ag1 N1 C2 -120.0(6) 1_565 .
N7 Ag1 N1 C2 65.7(7) . .
N5 Ag1 N1 C1 65.3(7) 1_565 .
N7 Ag1 N1 C1 -109.0(6) . .
C1 C4 N2 C3 0.8(11) . .
S1 C4 N2 C3 179.6(6) . .
C2 C3 N2 C4 -0.1(12) . .
C7 C8 N3 C5 -1.3(11) . .
S2 C8 N3 C5 -174.1(6) . .
C6 C5 N3 C8 6.1(11) . .
S1 C5 N3 C8 -176.6(6) . .
C5 C6 N4 C7 1.7(12) . .
C8 C7 N4 C6 3.1(12) . .
C10 C9 N5 C12 -0.2(12) . .
S2 C9 N5 C12 174.4(7) . .
C10 C9 N5 Ag1 -170.4(6) . 1_545
S2 C9 N5 Ag1 4.2(8) . 1_545
C11 C12 N5 C9 0.1(15) . .
C11 C12 N5 Ag1 169.8(8) . 1_545
C9 C10 N6 C11 1.1(12) . .
C12 C11 N6 C10 -1.1(14) . .
C14 C13 N7 C16 0.3(13) . .
C14 C13 N7 Ag1 -174.5(7) . .
C15 C16 N7 C13 1.3(12) . .
S3 C16 N7 C13 179.2(7) . .
C15 C16 N7 Ag1 176.8(6) . .
S3 C16 N7 Ag1 -5.3(8) . .
N1 Ag1 N7 C13 -102.0(8) . .
N5 Ag1 N7 C13 82.4(8) 1_565 .
N1 Ag1 N7 C16 83.2(6) . .
N5 Ag1 N7 C16 -92.5(6) 1_565 .
C13 C14 N8 C15 0.1(14) . .
C16 C15 N8 C14 1.5(13) . .
C18 C17 N9 C20 2.9(11) . .
S3 C17 N9 C20 -173.4(6) . .
C19 C20 N9 C17 0.9(11) . .
S4 C20 N9 C17 175.9(6) . .
C20 C19 N10 C18 3.7(13) . .
C17 C18 N10 C19 0.1(13) . .
C22 C21 N11 C24 -2.7(13) . .
S4 C21 N11 C24 -172.8(7) . .
C23 C24 N11 C21 3.7(14) . .
C21 C22 N12 C23 -0.2(13) . .
C21 C22 N12 Ag2 -146.6(7) . .
C24 C23 N12 C22 1.3(13) . .
C24 C23 N12 Ag2 144.9(8) . .
N18 Ag2 N12 C22 95.3(6) 1_565 .
N13 Ag2 N12 C22 -102.8(6) . .
N18 Ag2 N12 C23 -49.4(8) 1_565 .
N13 Ag2 N12 C23 112.6(7) . .
C27 C28 N13 C25 2.3(11) . .
S5 C28 N13 C25 -170.9(5) . .
C27 C28 N13 Ag2 171.9(6) . .
S5 C28 N13 Ag2 -1.3(7) . .
C26 C25 N13 C28 -1.4(11) . .
C26 C25 N13 Ag2 -169.8(6) . .
N18 Ag2 N13 C28 74.7(7) 1_565 .
N12 Ag2 N13 C28 -74.0(5) . .
N18 Ag2 N13 C25 -117.1(7) 1_565 .
N12 Ag2 N13 C25 94.3(6) . .
C28 C27 N14 C26 -0.8(12) . .
C25 C26 N14 C27 1.6(13) . .
C31 C32 N15 C29 -2.4(11) . .
S6 C32 N15 C29 178.7(6) . .
C30 C29 N15 C32 -0.9(12) . .
S5 C29 N15 C32 175.7(6) . .
C29 C30 N16 C31 -1.3(14) . .
C32 C31 N16 C30 -2.0(13) . .
C34 C33 N17 C36 1.2(11) . .
S6 C33 N17 C36 179.4(6) . .
C35 C36 N17 C33 -1.2(12) . .
C33 C34 N18 C35 -1.3(11) . .
C33 C34 N18 Ag2 171.7(5) . 1_545
C36 C35 N18 C34 1.3(11) . .
C36 C35 N18 Ag2 -171.4(6) . 1_545
